data_7241417
loop_
_publ_author_name
'Ruberte, Ana Carolina'
'Aydillo, Carlos'
'Sharma, Arun K.'
'Sanmart\'in, Carmen'
'Plano, Daniel'

_publ_section_title
;
 Vilsmeier reagent, NaHSe and diclofenac acid chloride: one-pot synthesis
 of a novel selenoindolinone with potent anticancer activity
;
_journal_issue 63
_journal_name_full 'RSC Advances'
_journal_page_first 38404
_journal_page_last 38408
_journal_paper_doi 10.1039/D0RA07332F
_journal_volume 10
_journal_year 2020
_chemical_compound_source synthesis
_chemical_formula_moiety 'C16 H11 Cl2 N O Se'
_chemical_formula_sum 'C16 H11 Cl2 N O Se'
_chemical_formula_weight 383.12
_chemical_melting_point 446
_chemical_name_systematic ((E)-1-(2,6-dichlorophenyl)-3-((methylselanyl)methylene)indolin-2-one
_space_group_crystal_system monoclinic
_space_group_IT_number 14
_space_group_name_Hall '-P 2ybc'
_space_group_name_H-M_alt 'P 1 21/c 1'
_atom_sites_solution_hydrogens geom
_atom_sites_solution_primary direct
_atom_sites_solution_secondary difmap
_audit_creation_date 2020-01-21
_audit_creation_method
;
Olex2 1.2
(compiled 2018.05.29 svn.r3508 for OlexSys, GUI svn.r5506)
;
_audit_update_record
;
2020-02-10 deposited with the CCDC.	2020-10-13 downloaded from the CCDC.
;
_cell_angle_alpha 90.00
_cell_angle_beta 90.072(2)
_cell_angle_gamma 90.00
_cell_formula_units_Z 4
_cell_length_a 8.3923(9)
_cell_length_b 12.7253(14)
_cell_length_c 14.6560(15)
_cell_measurement_reflns_used 3722
_cell_measurement_temperature 298(2)
_cell_measurement_theta_max 26.238
_cell_measurement_theta_min 2.427
_cell_volume 1565.2(3)
_computing_cell_refinement 'SAINT V6.36A (BRUKER, 2016)'
_computing_data_collection 'SMART v5.625 (Bruker, 2001)'
_computing_data_reduction 'SAINT V6.36A (BRUKER, 2016)'
_computing_molecular_graphics 'Olex2 (Dolomanov et al., 2009)'
_computing_publication_material 'Olex2 (Dolomanov et al., 2009)'
_computing_structure_refinement 'XL (Sheldrick, 2008)'
_computing_structure_solution 'XS (Sheldrick, 2008)'
_diffrn_ambient_temperature 298(2)
_diffrn_detector_area_resol_mean 8.34
_diffrn_measured_fraction_theta_full 0.991
_diffrn_measured_fraction_theta_max 0.991
_diffrn_measurement_device_type 'CCD area detector'
_diffrn_measurement_method 'phi and omega scans'
_diffrn_radiation_monochromator Parallel,graphite
_diffrn_radiation_probe x-ray
_diffrn_radiation_type MoK\a
_diffrn_radiation_wavelength 0.71073
_diffrn_reflns_av_R_equivalents 0.0227
_diffrn_reflns_av_unetI/netI 0.0301
_diffrn_reflns_limit_h_max 11
_diffrn_reflns_limit_h_min -10
_diffrn_reflns_limit_k_max 16
_diffrn_reflns_limit_k_min -16
_diffrn_reflns_limit_l_max 19
_diffrn_reflns_limit_l_min -19
_diffrn_reflns_number 13375
_diffrn_reflns_theta_full 28.33
_diffrn_reflns_theta_max 28.33
_diffrn_reflns_theta_min 2.12
_diffrn_source 'fine-focus sealed tube'
_diffrn_source_current 30.0
_diffrn_source_power 1.5
_diffrn_source_voltage 50.0
_exptl_absorpt_coefficient_mu 2.737
_exptl_absorpt_correction_T_max 0.9
_exptl_absorpt_correction_T_min 0.717833
_exptl_absorpt_correction_type multi-scan
_exptl_absorpt_process_details
'SADABS V2.05 (BRUKER, 2001) was used for absorption correction. R(int) was 0.0808 before and 0.0187 after correction. The Ratio of minimum to maximum transmission is 0.7178. The \l/2 correction factor is 0.0015.'
_exptl_crystal_colour orange
_exptl_crystal_density_diffrn 1.626
_exptl_crystal_density_method 'not measured'
_exptl_crystal_description block
_exptl_crystal_F_000 760
_exptl_crystal_size_max 0.21
_exptl_crystal_size_mid 0.15
_exptl_crystal_size_min 0.11
_refine_diff_density_max 0.496
_refine_diff_density_min -0.239
_refine_diff_density_rms 0.064
_refine_ls_extinction_method none
_refine_ls_goodness_of_fit_ref 1.037
_refine_ls_hydrogen_treatment constr
_refine_ls_matrix_type full
_refine_ls_number_parameters 191
_refine_ls_number_reflns 3859
_refine_ls_number_restraints 0
_refine_ls_restrained_S_all 1.037
_refine_ls_R_factor_all 0.0531
_refine_ls_R_factor_gt 0.0365
_refine_ls_shift/su_max 0.000
_refine_ls_shift/su_mean 0.000
_refine_ls_structure_factor_coef Fsqd
_refine_ls_weighting_details 'calc w=1/[\s^2^(Fo^2^)+(0.0587P)^2^+0.1981P] where P=(Fo^2^+2Fc^2^)/3'
_refine_ls_weighting_scheme calc
_refine_ls_wR_factor_gt 0.0966
_refine_ls_wR_factor_ref 0.1049
_reflns_number_gt 2893
_reflns_number_total 3859
_reflns_threshold_expression >2sigma(I)
_cod_data_source_file d0ra07332f2.cif
_cod_data_source_block aks4s
_cod_original_sg_symbol_H-M 'P 21/c'
_cod_database_code 7241417
_olex2_refinement_description
;
1. Fixed Uiso
 At 1.2 times of:
  All C(H) groups
 At 1.5 times of:
  All C(H,H,H) groups
2.a Aromatic/amide H refined with riding coordinates:
 C3(H3), C4(H4), C5(H5), C8(H8), C9(H9), C10(H10), C11(H11), C15(H15)
2.b Idealised Me refined as rotating group:
 C16(H16A,H16B,H16C)
;
_olex2_submission_special_instructions 'No special instructions were received'

loop_
_space_group_symop_id
_space_group_symop_operation_xyz
1 'x, y, z'
2 '-x, y+1/2, -z+1/2'
3 '-x, -y, -z'
4 'x, -y-1/2, z-1/2'

loop_
_atom_site_label
_atom_site_type_symbol
_atom_site_fract_x
_atom_site_fract_y
_atom_site_fract_z
_atom_site_U_iso_or_equiv
_atom_site_adp_type
_atom_site_occupancy
_atom_site_calc_flag
_atom_site_disorder_assembly
_atom_site_disorder_group
_atom_site_refinement_flags_posn
Se1 Se 0.10067(3) 0.50093(2) 0.662168(16) 0.05351(12) Uani 1 d . . .
Cl2 Cl 0.20025(9) 0.39022(5) 0.20020(5) 0.0635(2) Uani 1 d . . .
Cl3 Cl 0.44198(10) 0.08956(7) 0.41979(5) 0.0758(2) Uani 1 d . . .
O1 O 0.4211(2) 0.42263(14) 0.40139(12) 0.0589(5) Uani 1 d . . .
N1 N 0.2510(2) 0.28258(15) 0.38009(12) 0.0427(4) Uani 1 d . . .
C1 C 0.3345(2) 0.23897(18) 0.30454(14) 0.0406(5) Uani 1 d . . .
C2 C 0.4319(3) 0.1525(2) 0.31470(16) 0.0481(5) Uani 1 d . . .
C3 C 0.5210(3) 0.1137(2) 0.24283(18) 0.0580(7) Uani 1 d . . .
H3 H 0.5845 0.0545 0.2507 0.070 Uiso 1 calc . . R
C4 C 0.5147(3) 0.1634(2) 0.15967(17) 0.0569(7) Uani 1 d . . .
H4 H 0.5763 0.1386 0.1116 0.068 Uiso 1 calc . . R
C5 C 0.4182(3) 0.2493(2) 0.14698(16) 0.0520(6) Uani 1 d . . .
H5 H 0.4141 0.2827 0.0906 0.062 Uiso 1 calc . . R
C6 C 0.3273(3) 0.28561(18) 0.21908(15) 0.0427(5) Uani 1 d . . .
C7 C 0.1144(3) 0.24171(18) 0.42308(14) 0.0421(5) Uani 1 d . . .
C8 C 0.0283(3) 0.1534(2) 0.40109(19) 0.0604(7) Uani 1 d . . .
H8 H 0.0567 0.1108 0.3522 0.072 Uiso 1 calc . . R
C9 C -0.1031(4) 0.1304(2) 0.4552(2) 0.0706(8) Uani 1 d . . .
H9 H -0.1635 0.0710 0.4424 0.085 Uiso 1 calc . . R
C10 C -0.1455(3) 0.1938(2) 0.5270(2) 0.0669(8) Uani 1 d . . .
H10 H -0.2349 0.1769 0.5615 0.080 Uiso 1 calc . . R
C11 C -0.0580(3) 0.2818(2) 0.54884(17) 0.0542(6) Uani 1 d . . .
H11 H -0.0878 0.3240 0.5977 0.065 Uiso 1 calc . . R
C12 C 0.0749(3) 0.30694(18) 0.49728(14) 0.0402(5) Uani 1 d . . .
C13 C 0.1920(3) 0.39089(17) 0.50090(13) 0.0384(5) Uani 1 d . . .
C14 C 0.3039(3) 0.37290(18) 0.42393(14) 0.0426(5) Uani 1 d . . .
C15 C 0.2191(3) 0.46994(19) 0.55940(14) 0.0420(5) Uani 1 d . . .
H15 H 0.3057 0.5133 0.5471 0.050 Uiso 1 calc . . R
C16 C 0.2231(4) 0.6197(3) 0.7057(2) 0.0811(10) Uani 1 d . . .
H16A H 0.2238 0.6737 0.6601 0.122 Uiso 1 calc . . GR
H16B H 0.3304 0.5978 0.7181 0.122 Uiso 1 calc . . GR
H16C H 0.1757 0.6464 0.7606 0.122 Uiso 1 calc . . GR

loop_
_atom_site_aniso_label
_atom_site_aniso_U_11
_atom_site_aniso_U_22
_atom_site_aniso_U_33
_atom_site_aniso_U_23
_atom_site_aniso_U_13
_atom_site_aniso_U_12
Se1 0.05703(19) 0.0618(2) 0.04173(15) -0.01205(10) 0.00476(11) 0.00651(11)
Cl2 0.0690(4) 0.0545(4) 0.0668(4) 0.0052(3) -0.0007(3) 0.0093(3)
Cl3 0.0929(6) 0.0784(5) 0.0563(4) 0.0119(3) -0.0031(4) 0.0209(4)
O1 0.0635(11) 0.0579(11) 0.0553(10) -0.0127(8) 0.0172(8) -0.0233(9)
N1 0.0464(11) 0.0411(10) 0.0408(9) -0.0104(7) 0.0095(8) -0.0069(8)
C1 0.0406(12) 0.0410(12) 0.0402(11) -0.0086(9) 0.0060(9) -0.0051(9)
C2 0.0521(13) 0.0492(14) 0.0428(11) -0.0062(10) 0.0000(10) 0.0012(11)
C3 0.0548(15) 0.0547(16) 0.0647(16) -0.0139(12) 0.0058(12) 0.0120(12)
C4 0.0546(15) 0.0639(17) 0.0522(14) -0.0183(12) 0.0148(11) -0.0032(13)
C5 0.0586(15) 0.0565(15) 0.0408(11) -0.0046(10) 0.0085(10) -0.0113(12)
C6 0.0431(12) 0.0406(12) 0.0443(11) -0.0037(9) 0.0036(9) -0.0037(9)
C7 0.0421(12) 0.0415(12) 0.0426(11) -0.0022(9) 0.0063(9) -0.0023(10)
C8 0.0592(16) 0.0562(16) 0.0657(16) -0.0187(12) 0.0144(13) -0.0138(13)
C9 0.0621(18) 0.0639(19) 0.086(2) -0.0174(15) 0.0194(15) -0.0232(14)
C10 0.0544(16) 0.077(2) 0.0694(17) -0.0083(15) 0.0204(13) -0.0199(14)
C11 0.0506(14) 0.0624(17) 0.0495(13) -0.0067(11) 0.0127(11) -0.0021(12)
C12 0.0421(12) 0.0402(12) 0.0382(10) -0.0015(9) 0.0018(9) 0.0027(10)
C13 0.0431(12) 0.0391(12) 0.0329(10) -0.0014(8) 0.0014(8) 0.0025(9)
C14 0.0474(13) 0.0437(13) 0.0366(10) -0.0052(9) 0.0039(9) -0.0041(10)
C15 0.0461(13) 0.0427(12) 0.0371(11) -0.0026(9) -0.0012(9) 0.0045(10)
C16 0.074(2) 0.085(2) 0.084(2) -0.0480(18) 0.0011(16) -0.0057(16)

loop_
_atom_type_symbol
_atom_type_description
_atom_type_scat_dispersion_real
_atom_type_scat_dispersion_imag
_atom_type_scat_source
C C 0.0033 0.0016 'International Tables Vol C Tables 4.2.6.8 and 6.1.1.4'
H H 0.0000 0.0000 'International Tables Vol C Tables 4.2.6.8 and 6.1.1.4'
Cl Cl 0.1484 0.1585 'International Tables Vol C Tables 4.2.6.8 and 6.1.1.4'
N N 0.0061 0.0033 'International Tables Vol C Tables 4.2.6.8 and 6.1.1.4'
O O 0.0106 0.0060 'International Tables Vol C Tables 4.2.6.8 and 6.1.1.4'
Se Se -0.0929 2.2259 'International Tables Vol C Tables 4.2.6.8 and 6.1.1.4'

loop_
_geom_angle_atom_site_label_1
_geom_angle_atom_site_label_2
_geom_angle_atom_site_label_3
_geom_angle
_geom_angle_site_symmetry_1
_geom_angle_site_symmetry_3
_geom_angle_publ_flag
C15 Se1 C16 98.62(12) . . ?
C7 N1 C1 127.27(18) . . ?
C14 N1 C1 121.66(18) . . ?
C14 N1 C7 111.01(17) . . ?
C2 C1 N1 121.3(2) . . ?
C2 C1 C6 117.6(2) . . ?
C6 C1 N1 121.0(2) . . ?
C1 C2 Cl3 119.44(18) . . ?
C1 C2 C3 121.6(2) . . ?
C3 C2 Cl3 119.0(2) . . ?
C2 C3 H3 120.3 . . ?
C4 C3 C2 119.4(2) . . ?
C4 C3 H3 120.3 . . ?
C3 C4 H4 119.7 . . ?
C5 C4 C3 120.6(2) . . ?
C5 C4 H4 119.7 . . ?
C4 C5 H5 120.4 . . ?
C4 C5 C6 119.2(2) . . ?
C6 C5 H5 120.4 . . ?
C1 C6 Cl2 120.03(17) . . ?
C5 C6 Cl2 118.40(18) . . ?
C5 C6 C1 121.6(2) . . ?
N1 C7 C12 108.71(19) . . ?
C8 C7 N1 128.7(2) . . ?
C8 C7 C12 122.6(2) . . ?
C7 C8 H8 121.5 . . ?
C7 C8 C9 117.1(2) . . ?
C9 C8 H8 121.5 . . ?
C8 C9 H9 119.3 . . ?
C10 C9 C8 121.4(3) . . ?
C10 C9 H9 119.3 . . ?
C9 C10 H10 119.4 . . ?
C9 C10 C11 121.1(2) . . ?
C11 C10 H10 119.4 . . ?
C10 C11 H11 120.3 . . ?
C10 C11 C12 119.4(2) . . ?
C12 C11 H11 120.3 . . ?
C7 C12 C13 107.54(18) . . ?
C11 C12 C7 118.4(2) . . ?
C11 C12 C13 134.0(2) . . ?
C12 C13 C14 106.69(18) . . ?
C15 C13 C12 133.6(2) . . ?
C15 C13 C14 119.6(2) . . ?
O1 C14 N1 124.3(2) . . ?
O1 C14 C13 129.7(2) . . ?
N1 C14 C13 106.05(18) . . ?
Se1 C15 H15 116.9 . . ?
C13 C15 Se1 126.18(19) . . ?
C13 C15 H15 116.9 . . ?
Se1 C16 H16A 109.5 . . ?
Se1 C16 H16B 109.5 . . ?
Se1 C16 H16C 109.5 . . ?
H16A C16 H16B 109.5 . . ?
H16A C16 H16C 109.5 . . ?
H16B C16 H16C 109.5 . . ?

loop_
_geom_bond_atom_site_label_1
_geom_bond_atom_site_label_2
_geom_bond_distance
_geom_bond_site_symmetry_2
_geom_bond_publ_flag
Se1 C15 1.848(2) . ?
Se1 C16 1.935(3) . ?
Cl2 C6 1.728(2) . ?
Cl3 C2 1.738(3) . ?
O1 C14 1.216(3) . ?
N1 C1 1.424(3) . ?
N1 C7 1.408(3) . ?
N1 C14 1.389(3) . ?
C1 C2 1.379(3) . ?
C1 C6 1.387(3) . ?
C2 C3 1.383(3) . ?
C3 H3 0.9300 . ?
C3 C4 1.374(4) . ?
C4 H4 0.9300 . ?
C4 C5 1.373(4) . ?
C5 H5 0.9300 . ?
C5 C6 1.384(3) . ?
C7 C8 1.375(3) . ?
C7 C12 1.408(3) . ?
C8 H8 0.9300 . ?
C8 C9 1.389(4) . ?
C9 H9 0.9300 . ?
C9 C10 1.373(4) . ?
C10 H10 0.9300 . ?
C10 C11 1.377(4) . ?
C11 H11 0.9300 . ?
C11 C12 1.385(3) . ?
C12 C13 1.453(3) . ?
C13 C14 1.487(3) . ?
C13 C15 1.341(3) . ?
C15 H15 0.9300 . ?
C16 H16A 0.9600 . ?
C16 H16B 0.9600 . ?
C16 H16C 0.9600 . ?

loop_
_geom_hbond_atom_site_label_D
_geom_hbond_atom_site_label_H
_geom_hbond_atom_site_label_A
_geom_hbond_distance_DH
_geom_hbond_distance_HA
_geom_hbond_distance_DA
_geom_hbond_angle_DHA
_geom_hbond_site_symmetry_A
C15 H15 O1 0.93 2.55 3.363(3) 146.7 3_666

loop_
_geom_torsion_atom_site_label_1
_geom_torsion_atom_site_label_2
_geom_torsion_atom_site_label_3
_geom_torsion_atom_site_label_4
_geom_torsion
_geom_torsion_site_symmetry_1
_geom_torsion_site_symmetry_2
_geom_torsion_site_symmetry_3
_geom_torsion_site_symmetry_4
_geom_torsion_publ_flag
Cl3 C2 C3 C4 -179.5(2) . . . . ?
N1 C1 C2 Cl3 4.8(3) . . . . ?
N1 C1 C2 C3 -175.9(2) . . . . ?
N1 C1 C6 Cl2 -6.6(3) . . . . ?
N1 C1 C6 C5 174.5(2) . . . . ?
N1 C7 C8 C9 -179.9(3) . . . . ?
N1 C7 C12 C11 179.2(2) . . . . ?
N1 C7 C12 C13 -0.5(2) . . . . ?
C1 N1 C7 C8 -2.0(4) . . . . ?
C1 N1 C7 C12 177.5(2) . . . . ?
C1 N1 C14 O1 1.4(4) . . . . ?
C1 N1 C14 C13 -177.38(19) . . . . ?
C1 C2 C3 C4 1.2(4) . . . . ?
C2 C1 C6 Cl2 176.84(17) . . . . ?
C2 C1 C6 C5 -2.1(3) . . . . ?
C2 C3 C4 C5 -1.5(4) . . . . ?
C3 C4 C5 C6 0.1(4) . . . . ?
C4 C5 C6 Cl2 -177.18(19) . . . . ?
C4 C5 C6 C1 1.8(4) . . . . ?
C6 C1 C2 Cl3 -178.70(17) . . . . ?
C6 C1 C2 C3 0.6(4) . . . . ?
C7 N1 C1 C2 -75.1(3) . . . . ?
C7 N1 C1 C6 108.5(3) . . . . ?
C7 N1 C14 O1 178.8(2) . . . . ?
C7 N1 C14 C13 0.0(2) . . . . ?
C7 C8 C9 C10 0.5(5) . . . . ?
C7 C12 C13 C14 0.5(2) . . . . ?
C7 C12 C13 C15 -175.0(2) . . . . ?
C8 C7 C12 C11 -1.3(4) . . . . ?
C8 C7 C12 C13 179.1(2) . . . . ?
C8 C9 C10 C11 -0.8(5) . . . . ?
C9 C10 C11 C12 0.1(5) . . . . ?
C10 C11 C12 C7 0.9(4) . . . . ?
C10 C11 C12 C13 -179.6(3) . . . . ?
C11 C12 C13 C14 -179.1(3) . . . . ?
C11 C12 C13 C15 5.4(4) . . . . ?
C12 C7 C8 C9 0.6(4) . . . . ?
C12 C13 C14 O1 -179.0(2) . . . . ?
C12 C13 C14 N1 -0.3(2) . . . . ?
C12 C13 C15 Se1 -1.7(4) . . . . ?
C14 N1 C1 C2 101.8(3) . . . . ?
C14 N1 C1 C6 -74.6(3) . . . . ?
C14 N1 C7 C8 -179.2(3) . . . . ?
C14 N1 C7 C12 0.3(3) . . . . ?
C14 C13 C15 Se1 -176.67(16) . . . . ?
C15 C13 C14 O1 -2.8(4) . . . . ?
C15 C13 C14 N1 176.0(2) . . . . ?
C16 Se1 C15 C13 178.5(2) . . . . ?
